data_2010222
loop_
_publ_author_name
'Dupont, L.'
'Jacquemin, P.'

_publ_section_title
;
 2,4,4-Trimethyl-2<i>H</i>-1,2-benzoselenazin-3(4<i>H</i>)-one
;
_journal_issue 11
_journal_name_full 'Acta Crystallographica Section C'
_journal_page_first 1801
_journal_page_last 1802
_journal_paper_doi 10.1107/S0108270194001691
_journal_volume 50
_journal_year 1994
_chemical_formula_moiety 'C11 H13 N1 O1 Se1'
_chemical_formula_sum 'C11 H13 N O Se'
_chemical_formula_weight 254.19
_space_group_IT_number 14
_symmetry_cell_setting monoclinic
_symmetry_space_group_name_Hall '-P 2ybc'
_symmetry_space_group_name_H-M 'P 1 21/c 1'
_atom_type_scat_source IntTabIV
_cell_angle_alpha 90.
_cell_angle_beta 105.57(11)
_cell_angle_gamma 90.
_cell_formula_units_Z 4
_cell_length_a 8.4100(10)
_cell_length_b 13.7620(10)
_cell_length_c 9.5300(10)
_cell_measurement_reflns_used 25
_cell_measurement_temperature 290
_cell_measurement_theta_max 42.1
_cell_measurement_theta_min 37.5
_cell_volume 1062.5(6)
_diffrn_measurement_device Siemens
_diffrn_measurement_method \w
_diffrn_radiation_type CuK\a
_diffrn_radiation_wavelength 1.5418
_diffrn_reflns_av_R_equivalents 0.02
_diffrn_reflns_limit_h_max 8
_diffrn_reflns_limit_h_min -8
_diffrn_reflns_limit_k_max 14
_diffrn_reflns_limit_k_min 0
_diffrn_reflns_limit_l_max 10
_diffrn_reflns_limit_l_min 0
_diffrn_reflns_number 1504
_diffrn_reflns_theta_max 55.0
_diffrn_standards_decay_% 4-8??
_diffrn_standards_interval_time 60
_diffrn_standards_number 2
_exptl_absorpt_coefficient_mu 5.07
_exptl_absorpt_correction_T_max 0.37
_exptl_absorpt_correction_T_min 0.14
_exptl_absorpt_correction_type empirical
_exptl_crystal_colour colourless
_exptl_crystal_density_diffrn 1.588
_exptl_crystal_description prism
_exptl_crystal_size_max 0.6
_exptl_crystal_size_mid 0.5
_exptl_crystal_size_min 0.3
_refine_diff_density_max 0.5
_refine_diff_density_min -0.5
_refine_ls_goodness_of_fit_obs 0.63
_refine_ls_hydrogen_treatment refU
_refine_ls_number_parameters 138
_refine_ls_number_reflns 1162
_refine_ls_R_factor_obs 0.075
_refine_ls_shift/esd_max 0.1
_refine_ls_structure_factor_coef F
_refine_ls_weighting_details 'w = 1/[\s^2^(F~o~) + 0.02557F~o~^2^]'
_refine_ls_weighting_scheme calc
_refine_ls_wR_factor_obs 0.070
_reflns_number_observed 1162
_reflns_number_total 1334
_reflns_observed_criterion I>=2.5\s(I)
_cod_data_source_file pa1088.cif
_cod_data_source_block pa1088_structure_1_of_1
_cod_depositor_comments
;
The following automatic conversions were performed:

'_refine_ls_weighting_scheme' value '1/[\s^2^(F~o~) +
0.02557F~o~^2^]' was changed to 'calc'. New tag
'_refine_ls_weighting_details' was created. The value of the new tag
was set to 'w = 1/[\s^2^(F~o~) + 0.02557F~o~^2^]'.

Automatic conversion script
Id: cif_fix_values 3143 2015-03-26 13:38:13Z robertas 
;
_cod_original_cell_volume 1062.50(10)
_cod_original_sg_symbol_H-M 'P 21/c'
_cod_original_formula_sum 'C11 H13 N1 O1 Se1'
_cod_database_code 2010222

loop_
_symmetry_equiv_pos_as_xyz
x,y,z
x,1/2-y,1/2+z
-x,-y,-z
-x,1/2+y,1/2-z

loop_
_atom_site_label
_atom_site_fract_x
_atom_site_fract_y
_atom_site_fract_z
C1 -.0272(6) .3096(4) .1274(6)
C2 -.1914(8) .2790(5) .0879(7)
C3 -.3060(7) .3295(5) .1444(6)
C4 -.2556(7) .4053(5) .2368(6)
C5 -.0932(6) .4363(4) .2733(6)
C6 .0246(6) .3902(4) .2168(5)
C7 .2050(6) .4268(4) .2503(5)
C8 .2393(3) .4722(5) .1128(7)
C9 .2448(8) .5027(5) .3712(7)
C10 .3214(7) .3386(4) .2995(6)
C11 .4083(8) .1732(5) .2662(7)
N1 .3040(7) .2607(3) .2153(6)
O1 .4333(5) .3414(3) .4176(4)
Se1 .12610(10) .23980(10) .05370(10)
H2 -.2298 .2178 .0157
H3 -.4342 .3080 .1141
H4 -.3437 .4421 .2825
H5 -.0566 .4970 .3466
H81 .2195 .4121 .0372
H82 .3669 .4946 .1382
H83 .1610 .5322 .0644
H91 .2197 .4737 .4684
H92 .1683 .5658 .3351
H93 .3732 .5232 .3946
H111 .4639 .1437 .1856
H112 .3454 .1161 .3075
H113 .5030 .2041 .3547

loop_
_geom_angle_atom_site_label_1
_geom_angle_atom_site_label_2
_geom_angle_atom_site_label_3
_geom_angle
_geom_angle_publ_flag
C6 C1 C2 121.9(5) yes
Se1 C1 C2 118.1(4) yes
Se1 C1 C6 120.0(4) yes
C3 C2 C1 118.5(6) yes
C4 C3 C2 120.1(5) yes
C5 C4 C3 121.0(6) yes
C6 C5 C4 121.1(5) yes
C5 C6 C1 117.2(5) yes
C7 C6 C1 120.8(5) yes
C7 C6 C5 121.9(5) yes
C8 C7 C6 110.6(4) yes
C9 C7 C6 112.5(5) yes
C9 C7 C8 108.1(5) yes
C10 C7 C6 108.2(4) yes
C10 C7 C8 109.0(5) yes
C10 C7 C9 108.4(4) yes
N1 C10 C7 119.5(5) yes
O1 C10 C7 120.4(4) yes
O1 C10 N1 120.1(5) yes
C11 N1 C10 119.8(5) yes
Se1 N1 C10 124.2(4) yes
Se1 N1 C11 114.6(4) yes
N1 Se1 C1 95.2(2) yes

loop_
_geom_bond_atom_site_label_1
_geom_bond_atom_site_label_2
_geom_bond_site_symmetry_1
_geom_bond_site_symmetry_2
_geom_bond_distance
_geom_bond_publ_flag
C2 C1 . . 1.395(9) yes
C6 C1 . . 1.396(8) yes
Se1 C1 . . 1.888(5) yes
C3 C2 . . 1.408(9) yes
C4 C3 . . 1.358(8) yes
C5 C4 . . 1.399(8) yes
C7 C6 . . 1.548(7) yes
C8 C7 . . 1.547(8) yes
C9 C7 . . 1.523(8) yes
C10 C7 . . 1.552(7) yes
N1 C10 . . 1.323(7) yes
O1 C10 . . 1.259(6) yes
N1 C11 . . 1.491(7) yes
Se1 N1 . . 1.859(5) yes

loop_
_geom_torsion_atom_site_label_1
_geom_torsion_atom_site_label_2
_geom_torsion_atom_site_label_3
_geom_torsion_atom_site_label_4
_geom_torsion
_geom_torsion_publ_flag
C1 C6 C7 C10 -49.5(5) yes
C6 C7 C10 N1 54.0(6) yes
C7 C10 N1 Se1 -10.6(6) yes
C10 N1 Se1 C1 -30.1(4) yes
N1 Se1 C1 C6 32.9(4) yes
Se1 C1 C6 C7 3.2(5) yes
